data_4102750
loop_
_publ_author_name
'Donald J. Knobloch'
'Emil Lobkovsky'
'Paul J. Chirik'

_publ_section_title
;
 Carbon Monoxide-Induced Dinitrogen Cleavage with Group 4 Metallocenes:
 Reaction Scope and Coupling to N-H Bond Formation and CO Deoxygenation
;
_journal_name_full 'Journal of the American Chemical Society'
_journal_page_first 10553
_journal_page_last 10564
_journal_paper_doi 10.1021/ja104025v
_journal_volume 132
_journal_year 2010
_chemical_formula_moiety '2(C41 H62 N2 O Si2 Zr2), C7 H7'
_chemical_formula_sum 'C89 H131 N4 O2 Si4 Zr4'
_chemical_formula_weight 1766.22
_chemical_name_systematic
; 
 ? 
;
_space_group_IT_number 2
_symmetry_cell_setting triclinic
_symmetry_space_group_name_Hall '-P 1'
_symmetry_space_group_name_H-M 'P -1'
_atom_sites_solution_hydrogens geom
_atom_sites_solution_primary direct
_atom_sites_solution_secondary difmap
_audit_creation_method SHELXL-97
_cell_angle_alpha 68.060(4)
_cell_angle_beta 80.456(6)
_cell_angle_gamma 69.609(5)
_cell_formula_units_Z 1
_cell_length_a 10.9031(12)
_cell_length_b 13.7960(16)
_cell_length_c 16.365(2)
_cell_measurement_reflns_used 1630
_cell_measurement_temperature 173(2)
_cell_measurement_theta_max 18.38
_cell_measurement_theta_min 2.36
_cell_volume 2138.5(4)
_computing_cell_refinement 'Bruker SAINT+'
_computing_data_collection 'Bruker APEX2'
_computing_data_reduction 'Bruker SAINT+'
_computing_molecular_graphics 'Bruker SHELXTL'
_computing_publication_material 'Bruker SHELXTL'
_computing_structure_refinement 'SHELXL-97 (Sheldrick, 1997)'
_computing_structure_solution 'SHELXS-97 (Sheldrick, 1990)'
_diffrn_ambient_temperature 173(2)
_diffrn_measured_fraction_theta_full 0.985
_diffrn_measured_fraction_theta_max 0.985
_diffrn_measurement_device_type 'Bruker X8 APEX II diffractometer'
_diffrn_measurement_method 'phi and omega scans'
_diffrn_radiation_monochromator graphite
_diffrn_radiation_source 'fine-focus sealed tube'
_diffrn_radiation_type MoK\a
_diffrn_radiation_wavelength 0.71073
_diffrn_reflns_av_R_equivalents 0.1409
_diffrn_reflns_av_sigmaI/netI 0.1703
_diffrn_reflns_limit_h_max 11
_diffrn_reflns_limit_h_min -11
_diffrn_reflns_limit_k_max 14
_diffrn_reflns_limit_k_min -14
_diffrn_reflns_limit_l_max 17
_diffrn_reflns_limit_l_min -17
_diffrn_reflns_number 19489
_diffrn_reflns_theta_full 21.96
_diffrn_reflns_theta_max 21.96
_diffrn_reflns_theta_min 1.99
_diffrn_standards_number 0
_exptl_absorpt_coefficient_mu 0.578
_exptl_absorpt_correction_T_max 0.9857
_exptl_absorpt_correction_T_min 0.9444
_exptl_absorpt_correction_type multi-scan
_exptl_absorpt_process_details SADABS
_exptl_crystal_colour 'light pink'
_exptl_crystal_density_diffrn 1.371
_exptl_crystal_density_method 'not measured'
_exptl_crystal_description block
_exptl_crystal_F_000 925
_exptl_crystal_size_max 0.10
_exptl_crystal_size_mid 0.05
_exptl_crystal_size_min 0.03
_refine_diff_density_max 0.971
_refine_diff_density_min -0.731
_refine_diff_density_rms 0.120
_refine_ls_extinction_coef 0.023(2)
_refine_ls_extinction_expression Fc^*^=kFc[1+0.001xFc^2^\l^3^/sin(2\q)]^-1/4^
_refine_ls_extinction_method SHELXL
_refine_ls_goodness_of_fit_ref 0.989
_refine_ls_hydrogen_treatment riding
_refine_ls_matrix_type full
_refine_ls_number_parameters 467
_refine_ls_number_reflns 5146
_refine_ls_number_restraints 2
_refine_ls_restrained_S_all 0.988
_refine_ls_R_factor_all 0.1629
_refine_ls_R_factor_gt 0.0662
_refine_ls_shift/su_max 0.034
_refine_ls_shift/su_mean 0.001
_refine_ls_structure_factor_coef Fsqd
_refine_ls_weighting_details 'calc w=1/[\s^2^(Fo^2^)+(0.1020P)^2^+0.0000P] where P=(Fo^2^+2Fc^2^)/3'
_refine_ls_weighting_scheme calc
_refine_ls_wR_factor_gt 0.1512
_refine_ls_wR_factor_ref 0.2008
_reflns_number_gt 2643
_reflns_number_total 5146
_reflns_threshold_expression >2sigma(I)
_cod_data_source_file ja104025v_si_001_5.cif
_cod_data_source_block djk23
_cod_database_code 4102750

loop_
_symmetry_equiv_pos_as_xyz
'x, y, z'
'-x, -y, -z'

loop_
_atom_site_label
_atom_site_type_symbol
_atom_site_fract_x
_atom_site_fract_y
_atom_site_fract_z
_atom_site_U_iso_or_equiv
_atom_site_adp_type
_atom_site_occupancy
_atom_site_symmetry_multiplicity
_atom_site_calc_flag
_atom_site_refinement_flags
_atom_site_disorder_assembly
_atom_site_disorder_group
Zr1 Zr 0.76267(12) 0.25091(9) 0.28404(8) 0.0372(5) Uani 1 1 d . . .
H1M H 0.917(7) 0.146(6) 0.361(5) 0.010 Uiso 1 1 d . . .
Zr2 Zr 0.76184(11) 0.53625(9) 0.28448(8) 0.0370(5) Uani 1 1 d . A .
Si1 Si 0.5693(4) 0.1895(3) 0.1885(2) 0.0467(10) Uani 1 1 d . . .
Si2 Si 0.7548(3) 0.6241(3) 0.4505(2) 0.0453(10) Uani 1 1 d . A .
O1 O 0.761(3) 0.746(4) 0.0044(17) 0.158(15) Uiso 0.68(10) 1 d PD A 1
O1' O 0.762(5) 0.691(9) -0.003(2) 0.14(3) Uiso 0.32(10) 1 d PD A 2
N1 N 0.7669(7) 0.3941(6) 0.2826(5) 0.0199(4) Uani 1 1 d . . .
H1N H 0.8400 0.3800 0.2600 0.090 Uiso 1 1 d . . .
N2 N 0.7619(10) 0.6299(9) 0.1475(8) 0.043(3) Uani 1 1 d D . .
C1 C 0.5640(11) 0.1910(9) 0.3011(8) 0.039(3) Uani 1 1 d . . .
C2 C 0.5270(11) 0.2850(9) 0.3270(9) 0.039(3) Uani 1 1 d . . .
H2B H 0.4567 0.3551 0.2992 0.047 Uiso 1 1 calc R . .
C3 C 0.5833(11) 0.2592(9) 0.4062(8) 0.035(3) Uani 1 1 d . . .
H3A H 0.5624 0.3086 0.4417 0.042 Uiso 1 1 calc R . .
C4 C 0.6570(12) 0.1473(9) 0.4344(8) 0.038(3) Uani 1 1 d . . .
C5 C 0.6449(13) 0.1073(10) 0.3690(8) 0.046(4) Uani 1 1 d . . .
H5A H 0.6805 0.0282 0.3737 0.055 Uiso 1 1 calc R . .
C6 C 0.7311(12) 0.2096(9) 0.1546(8) 0.040(3) Uani 1 1 d . . .
C7 C 0.8565(12) 0.1303(9) 0.1921(8) 0.039(3) Uani 1 1 d . . .
C8 C 0.9487(12) 0.1830(10) 0.1783(8) 0.039(3) Uani 1 1 d . . .
C9 C 0.8885(13) 0.2955(9) 0.1325(8) 0.041(3) Uani 1 1 d . . .
C10 C 0.7578(12) 0.3141(9) 0.1185(8) 0.036(3) Uani 1 1 d . . .
C11 C 0.8907(11) 0.5624(9) 0.3810(8) 0.039(3) Uani 1 1 d . . .
C12 C 0.9384(11) 0.4471(9) 0.3928(8) 0.039(3) Uani 1 1 d . A .
C13 C 1.0113(11) 0.4343(9) 0.3165(8) 0.039(3) Uani 1 1 d . . .
C14 C 1.0058(12) 0.5403(10) 0.2550(8) 0.041(3) Uani 1 1 d . A .
C15 C 0.9334(11) 0.6167(9) 0.2953(9) 0.037(3) Uani 1 1 d . A .
C16 C 0.6223(11) 0.6243(9) 0.3915(8) 0.036(3) Uani 1 1 d . . .
C17 C 0.5868(11) 0.5309(9) 0.4010(8) 0.034(3) Uani 1 1 d . A .
H17A H 0.5896 0.4675 0.4571 0.041 Uiso 1 1 calc R . .
C18 C 0.5211(12) 0.5536(10) 0.3289(9) 0.047(3) Uani 1 1 d . . .
H18A H 0.4757 0.5050 0.3231 0.056 Uiso 1 1 calc R A .
C19 C 0.5087(12) 0.6624(10) 0.2691(8) 0.041(3) Uani 1 1 d . A .
C20 C 0.5762(11) 0.7045(10) 0.3091(9) 0.042(3) Uani 1 1 d . A .
H20A H 0.5792 0.7818 0.2867 0.051 Uiso 1 1 calc R . .
C21 C 0.8855(13) 0.0068(9) 0.2334(8) 0.051(4) Uani 1 1 d . . .
H21A H 0.9208 -0.0271 0.1879 0.076 Uiso 1 1 calc R . .
H21B H 0.8046 -0.0099 0.2600 0.076 Uiso 1 1 calc R . .
H21C H 0.9498 -0.0225 0.2789 0.076 Uiso 1 1 calc R . .
C22 C 1.0901(12) 0.1254(9) 0.1975(9) 0.053(4) Uani 1 1 d . . .
H22A H 1.1380 0.1089 0.1456 0.080 Uiso 1 1 calc R . .
H22B H 1.0993 0.0567 0.2476 0.080 Uiso 1 1 calc R . .
H22C H 1.1259 0.1728 0.2120 0.080 Uiso 1 1 calc R . .
C23 C 0.9577(13) 0.3820(10) 0.0979(9) 0.058(4) Uani 1 1 d . . .
H23A H 0.9977 0.3838 0.0393 0.087 Uiso 1 1 calc R . .
H23B H 1.0259 0.3641 0.1381 0.087 Uiso 1 1 calc R . .
H23C H 0.8943 0.4542 0.0938 0.087 Uiso 1 1 calc R . .
C24 C 0.6673(13) 0.4219(9) 0.0686(9) 0.059(4) Uani 1 1 d . . .
H24A H 0.6797 0.4327 0.0054 0.088 Uiso 1 1 calc R . .
H24B H 0.6857 0.4807 0.0793 0.088 Uiso 1 1 calc R . .
H24C H 0.5768 0.4237 0.0878 0.088 Uiso 1 1 calc R . .
C25 C 0.7164(13) 0.0791(9) 0.5222(9) 0.049(4) Uani 1 1 d . . .
C26 C 0.7802(13) 0.1407(10) 0.5551(9) 0.060(4) Uani 1 1 d . . .
H26A H 0.7148 0.2093 0.5582 0.090 Uiso 1 1 calc R . .
H26B H 0.8525 0.1576 0.5142 0.090 Uiso 1 1 calc R . .
H26C H 0.8138 0.0944 0.6138 0.090 Uiso 1 1 calc R . .
C27 C 0.6093(15) 0.0492(13) 0.5902(10) 0.092(6) Uani 1 1 d . . .
H27A H 0.5668 0.0099 0.5709 0.138 Uiso 1 1 calc R . .
H27B H 0.5443 0.1165 0.5962 0.138 Uiso 1 1 calc R . .
H27C H 0.6483 0.0019 0.6473 0.138 Uiso 1 1 calc R . .
C28 C 0.8248(13) -0.0267(9) 0.5189(9) 0.057(4) Uani 1 1 d . . .
H28A H 0.7890 -0.0691 0.4982 0.085 Uiso 1 1 calc R . .
H28B H 0.8580 -0.0710 0.5780 0.085 Uiso 1 1 calc R . .
H28C H 0.8964 -0.0075 0.4784 0.085 Uiso 1 1 calc R . .
C29 C 0.4321(14) 0.3040(12) 0.1267(9) 0.077(5) Uani 1 1 d . . .
H29A H 0.4355 0.3737 0.1276 0.115 Uiso 1 1 calc R . .
H29B H 0.3489 0.2928 0.1541 0.115 Uiso 1 1 calc R . .
H29C H 0.4393 0.3063 0.0655 0.115 Uiso 1 1 calc R . .
C30 C 0.5593(15) 0.0576(11) 0.1865(9) 0.070(4) Uani 1 1 d . . .
H30A H 0.6311 -0.0041 0.2194 0.105 Uiso 1 1 calc R . .
H30B H 0.5662 0.0600 0.1253 0.105 Uiso 1 1 calc R . .
H30C H 0.4753 0.0478 0.2137 0.105 Uiso 1 1 calc R . .
C31 C 0.9234(12) 0.3542(10) 0.4747(8) 0.049(4) Uani 1 1 d . . .
H31A H 0.9993 0.3269 0.5111 0.074 Uiso 1 1 calc R A .
H31B H 0.9176 0.2945 0.4582 0.074 Uiso 1 1 calc R . .
H31C H 0.8434 0.3805 0.5081 0.074 Uiso 1 1 calc R . .
C32 C 1.0891(12) 0.3262(9) 0.3050(8) 0.048(3) Uani 1 1 d . A .
H32A H 1.1794 0.3054 0.3217 0.072 Uiso 1 1 calc R . .
H32B H 1.0889 0.3331 0.2432 0.072 Uiso 1 1 calc R . .
H32C H 1.0498 0.2695 0.3425 0.072 Uiso 1 1 calc R . .
C33 C 1.0774(12) 0.5645(10) 0.1673(9) 0.052(4) Uani 1 1 d . . .
H33A H 1.1664 0.5609 0.1749 0.079 Uiso 1 1 calc R A .
H33B H 1.0311 0.6383 0.1285 0.079 Uiso 1 1 calc R . .
H33C H 1.0818 0.5101 0.1409 0.079 Uiso 1 1 calc R . .
C34 C 0.9114(12) 0.7395(9) 0.2508(8) 0.052(4) Uani 1 1 d . . .
H34A H 0.9857 0.7575 0.2608 0.079 Uiso 1 1 calc R A .
H34B H 0.8308 0.7802 0.2755 0.079 Uiso 1 1 calc R . .
H34C H 0.9034 0.7598 0.1873 0.079 Uiso 1 1 calc R . .
C35 C 0.4204(13) 0.7268(10) 0.1930(8) 0.048(4) Uani 1 1 d . . .
C36 C 0.4312(13) 0.6595(10) 0.1340(9) 0.060(4) Uani 1 1 d . A .
H36A H 0.4090 0.5923 0.1692 0.090 Uiso 1 1 calc R . .
H36B H 0.5210 0.6399 0.1094 0.090 Uiso 1 1 calc R . .
H36C H 0.3706 0.7034 0.0860 0.090 Uiso 1 1 calc R . .
C37 C 0.4575(16) 0.8320(12) 0.1331(10) 0.086(5) Uani 1 1 d . A .
H37A H 0.4523 0.8774 0.1682 0.128 Uiso 1 1 calc R . .
H37B H 0.3965 0.8743 0.0850 0.128 Uiso 1 1 calc R . .
H37C H 0.5469 0.8102 0.1083 0.128 Uiso 1 1 calc R . .
C38 C 0.2792(13) 0.7617(11) 0.2282(9) 0.067(4) Uani 1 1 d . A .
H38A H 0.2552 0.6963 0.2660 0.101 Uiso 1 1 calc R . .
H38B H 0.2207 0.8027 0.1787 0.101 Uiso 1 1 calc R . .
H38C H 0.2712 0.8087 0.2626 0.101 Uiso 1 1 calc R . .
C39 C 0.7387(12) 0.7673(10) 0.4416(9) 0.055(4) Uani 1 1 d . . .
H39A H 0.8092 0.7652 0.4730 0.082 Uiso 1 1 calc R A .
H39B H 0.6538 0.7993 0.4678 0.082 Uiso 1 1 calc R . .
H39C H 0.7446 0.8122 0.3794 0.082 Uiso 1 1 calc R . .
C40 C 0.7573(11) 0.5399(10) 0.5673(8) 0.048(4) Uani 1 1 d . . .
H40A H 0.7663 0.4644 0.5733 0.072 Uiso 1 1 calc R A .
H40B H 0.6755 0.5703 0.5973 0.072 Uiso 1 1 calc R . .
H40C H 0.8315 0.5398 0.5939 0.072 Uiso 1 1 calc R . .
C41 C 0.766(2) 0.672(2) 0.0865(14) 0.035(11) Uiso 0.68(10) 1 d PD A 1
C41' C 0.763(15) 0.650(14) 0.086(2) 0.24(9) Uiso 0.32(10) 1 d PD A 2
C1S C 0.798(3) 0.908(3) 0.024(2) 0.091(12) Uani 0.50 1 d P . .
H1SA H 0.8354 0.8319 0.0250 0.137 Uiso 0.50 1 calc PR . .
H1SB H 0.7367 0.9508 -0.0239 0.137 Uiso 0.50 1 calc PR . .
H1SC H 0.7521 0.9095 0.0803 0.137 Uiso 0.50 1 calc PR . .
C2S C 0.898(2) 0.9540(16) 0.0096(9) 0.089(6) Uani 1 1 d . . .
C3S C 1.026(3) 0.8939(13) 0.0025(11) 0.089(6) Uani 1 1 d . . .
H3SA H 1.0461 0.8210 0.0027 0.107 Uiso 1 1 calc R . .
C4S C 1.128(2) 0.9375(17) -0.0053(10) 0.090(6) Uani 1 1 d . . .
H4SA H 1.2164 0.8925 -0.0076 0.107 Uiso 1 1 calc R . .

loop_
_atom_site_aniso_label
_atom_site_aniso_U_11
_atom_site_aniso_U_22
_atom_site_aniso_U_33
_atom_site_aniso_U_23
_atom_site_aniso_U_13
_atom_site_aniso_U_12
Zr1 0.0538(9) 0.0196(7) 0.0454(9) -0.0126(6) -0.0011(6) -0.0186(6)
Zr2 0.0483(9) 0.0190(7) 0.0495(9) -0.0125(6) -0.0043(6) -0.0154(6)
Si1 0.066(3) 0.036(2) 0.048(2) -0.0156(19) -0.003(2) -0.0267(19)
Si2 0.053(3) 0.037(2) 0.059(3) -0.0231(19) -0.0029(19) -0.0209(18)
N1 0.020 0.021 0.023 -0.010 0.000(3) -0.010
N2 0.048(7) 0.039(7) 0.039(8) -0.004(6) -0.008(6) -0.018(5)
C1 0.049(8) 0.028(7) 0.043(9) -0.004(7) -0.008(7) -0.023(6)
C2 0.043(8) 0.018(7) 0.056(10) -0.010(7) 0.009(7) -0.018(6)
C3 0.044(8) 0.022(7) 0.052(9) -0.016(6) -0.006(7) -0.019(6)
C4 0.063(9) 0.021(7) 0.032(8) 0.002(6) -0.007(6) -0.025(7)
C5 0.092(11) 0.027(7) 0.029(8) -0.002(7) -0.001(7) -0.040(8)
C6 0.068(10) 0.027(7) 0.035(8) -0.016(6) -0.003(7) -0.019(7)
C7 0.064(10) 0.023(7) 0.044(8) -0.017(6) -0.005(7) -0.022(7)
C8 0.051(9) 0.035(8) 0.047(8) -0.025(7) -0.002(7) -0.021(7)
C9 0.058(10) 0.025(8) 0.040(8) -0.016(6) 0.012(7) -0.015(7)
C10 0.042(9) 0.021(7) 0.052(9) -0.015(6) 0.000(6) -0.015(6)
C11 0.046(8) 0.021(7) 0.050(9) -0.004(6) -0.014(7) -0.013(6)
C12 0.041(8) 0.025(7) 0.052(9) -0.005(7) -0.016(7) -0.013(6)
C13 0.040(8) 0.034(8) 0.056(9) -0.022(7) 0.004(7) -0.023(6)
C14 0.054(9) 0.030(8) 0.050(9) -0.011(7) -0.002(7) -0.026(7)
C15 0.040(8) 0.022(7) 0.060(10) -0.016(7) -0.007(7) -0.016(6)
C16 0.042(8) 0.019(7) 0.046(9) -0.012(6) -0.003(6) -0.008(6)
C17 0.050(8) 0.021(7) 0.035(8) -0.012(6) 0.006(7) -0.015(6)
C18 0.062(10) 0.031(8) 0.059(10) -0.027(7) -0.001(8) -0.016(7)
C19 0.050(9) 0.030(8) 0.047(9) -0.018(7) -0.002(7) -0.012(6)
C20 0.036(8) 0.030(7) 0.070(10) -0.026(8) -0.015(7) -0.003(6)
C21 0.078(10) 0.024(7) 0.047(9) -0.006(6) 0.005(7) -0.024(7)
C22 0.067(11) 0.029(7) 0.066(10) -0.011(7) -0.017(8) -0.014(7)
C23 0.076(10) 0.040(8) 0.069(10) -0.017(7) 0.011(8) -0.039(8)
C24 0.085(11) 0.022(7) 0.060(10) -0.004(7) -0.016(8) -0.012(7)
C25 0.082(10) 0.024(7) 0.055(10) -0.013(7) -0.005(8) -0.033(7)
C26 0.093(11) 0.032(8) 0.065(10) -0.023(7) -0.002(8) -0.024(8)
C27 0.088(13) 0.095(13) 0.067(12) 0.015(10) -0.013(10) -0.040(10)
C28 0.087(11) 0.027(8) 0.064(10) -0.020(7) -0.020(8) -0.015(7)
C29 0.095(13) 0.082(12) 0.055(10) -0.008(9) 0.000(9) -0.047(10)
C30 0.105(12) 0.067(10) 0.073(11) -0.039(9) -0.004(9) -0.052(9)
C31 0.061(9) 0.038(8) 0.049(9) -0.004(7) -0.013(7) -0.022(7)
C32 0.053(9) 0.027(7) 0.066(10) -0.018(7) -0.009(7) -0.010(6)
C33 0.065(10) 0.035(8) 0.067(10) -0.022(7) 0.000(8) -0.024(7)
C34 0.074(10) 0.025(7) 0.068(10) -0.012(7) 0.001(8) -0.034(7)
C35 0.065(10) 0.031(7) 0.050(9) -0.017(7) -0.020(8) -0.007(7)
C36 0.074(10) 0.045(8) 0.073(11) -0.025(8) -0.013(8) -0.022(8)
C37 0.108(14) 0.050(10) 0.081(12) 0.002(9) -0.035(10) -0.015(9)
C38 0.062(11) 0.063(10) 0.077(11) -0.031(9) -0.016(8) -0.005(8)
C39 0.065(10) 0.044(8) 0.072(10) -0.036(8) -0.001(8) -0.019(7)
C40 0.036(8) 0.042(8) 0.066(10) -0.022(7) -0.011(7) -0.006(6)
C1S 0.10(3) 0.12(3) 0.09(3) -0.03(2) 0.00(2) -0.07(3)
C2S 0.16(2) 0.055(13) 0.028(9) -0.007(8) -0.006(11) -0.008(13)
C3S 0.139(19) 0.037(10) 0.092(14) -0.020(10) -0.016(13) -0.026(14)
C4S 0.126(17) 0.080(15) 0.043(10) -0.025(10) -0.027(10) 0.007(13)

loop_
_atom_type_symbol
_atom_type_description
_atom_type_scat_dispersion_real
_atom_type_scat_dispersion_imag
_atom_type_scat_source
C C 0.0033 0.0016 'International Tables Vol C Tables 4.2.6.8 and 6.1.1.4'
H H 0.0000 0.0000 'International Tables Vol C Tables 4.2.6.8 and 6.1.1.4'
N N 0.0061 0.0033 'International Tables Vol C Tables 4.2.6.8 and 6.1.1.4'
O O 0.0106 0.0060 'International Tables Vol C Tables 4.2.6.8 and 6.1.1.4'
Si Si 0.0817 0.0704 'International Tables Vol C Tables 4.2.6.8 and 6.1.1.4'
Zr Zr -2.9673 0.5597 'International Tables Vol C Tables 4.2.6.8 and 6.1.1.4'

loop_
_geom_angle_atom_site_label_1
_geom_angle_atom_site_label_2
_geom_angle_atom_site_label_3
_geom_angle
_geom_angle_site_symmetry_1
_geom_angle_site_symmetry_3
N1 Zr1 C2 95.1(3) . .
N1 Zr1 C6 126.1(3) . .
C2 Zr1 C6 90.7(4) . .
N1 Zr1 C7 137.2(3) . .
C2 Zr1 C7 116.4(4) . .
C6 Zr1 C7 34.4(4) . .
N1 Zr1 C10 93.1(3) . .
C2 Zr1 C10 101.5(4) . .
C6 Zr1 C10 33.7(3) . .
C7 Zr1 C10 54.5(4) . .
N1 Zr1 C1 127.2(4) . .
C2 Zr1 C1 33.0(4) . .
C6 Zr1 C1 66.6(4) . .
C7 Zr1 C1 84.7(4) . .
C10 Zr1 C1 91.0(4) . .
N1 Zr1 C3 87.3(3) . .
C2 Zr1 C3 32.1(4) . .
C6 Zr1 C3 120.0(4) . .
C7 Zr1 C3 134.7(4) . .
C10 Zr1 C3 133.1(4) . .
C1 Zr1 C3 54.2(4) . .
N1 Zr1 C5 139.1(4) . .
C2 Zr1 C5 52.4(4) . .
C6 Zr1 C5 83.2(4) . .
C7 Zr1 C5 83.5(4) . .
C10 Zr1 C5 115.1(4) . .
C1 Zr1 C5 32.2(4) . .
C3 Zr1 C5 51.9(4) . .
N1 Zr1 C8 108.5(3) . .
C2 Zr1 C8 145.3(4) . .
C6 Zr1 C8 54.9(4) . .
C7 Zr1 C8 31.3(3) . .
C10 Zr1 C8 53.5(4) . .
C1 Zr1 C8 115.7(4) . .
C3 Zr1 C8 163.4(4) . .
C5 Zr1 C8 112.0(4) . .
N1 Zr1 C9 85.2(3) . .
C2 Zr1 C9 132.8(4) . .
C6 Zr1 C9 54.2(4) . .
C7 Zr1 C9 52.3(4) . .
C10 Zr1 C9 31.7(4) . .
C1 Zr1 C9 119.9(4) . .
C3 Zr1 C9 162.2(4) . .
C5 Zr1 C9 134.1(4) . .
C8 Zr1 C9 31.5(3) . .
N1 Zr1 C4 111.2(3) . .
C2 Zr1 C4 52.5(4) . .
C6 Zr1 C4 114.4(4) . .
C7 Zr1 C4 110.9(4) . .
C10 Zr1 C4 144.5(4) . .
C1 Zr1 C4 53.8(4) . .
C3 Zr1 C4 31.2(3) . .
C5 Zr1 C4 31.4(3) . .
C8 Zr1 C4 132.9(4) . .
C9 Zr1 C4 163.1(3) . .
N1 Zr2 N2 101.6(4) . .
N1 Zr2 C17 91.0(3) . .
N2 Zr2 C17 132.5(4) . .
N1 Zr2 C11 125.2(3) . .
N2 Zr2 C11 118.4(4) . .
C17 Zr2 C11 88.2(4) . .
N1 Zr2 C12 91.8(3) . .
N2 Zr2 C12 131.6(4) . .
C17 Zr2 C12 92.9(4) . .
C11 Zr2 C12 33.7(3) . .
N1 Zr2 C16 123.9(3) . .
N2 Zr2 C16 119.8(4) . .
C17 Zr2 C16 33.1(3) . .
C11 Zr2 C16 66.9(4) . .
C12 Zr2 C16 87.6(4) . .
N1 Zr2 C15 134.6(3) . .
N2 Zr2 C15 86.4(4) . .
C17 Zr2 C15 116.3(4) . .
C11 Zr2 C15 32.6(4) . .
C12 Zr2 C15 53.7(4) . .
C16 Zr2 C15 87.1(4) . .
N1 Zr2 C18 82.6(3) . .
N2 Zr2 C18 104.7(4) . .
C17 Zr2 C18 31.4(4) . .
C11 Zr2 C18 117.8(4) . .
C12 Zr2 C18 123.2(4) . .
C16 Zr2 C18 52.9(4) . .
C15 Zr2 C18 139.0(4) . .
N1 Zr2 C20 134.2(3) . .
N2 Zr2 C20 88.1(4) . .
C17 Zr2 C20 53.3(4) . .
C11 Zr2 C20 85.5(4) . .
C12 Zr2 C20 114.8(4) . .
C16 Zr2 C20 32.2(3) . .
C15 Zr2 C20 90.2(4) . .
C18 Zr2 C20 51.9(4) . .
N1 Zr2 C13 83.0(3) . .
N2 Zr2 C13 103.9(4) . .
C17 Zr2 C13 123.2(4) . .
C11 Zr2 C13 53.5(4) . .
C12 Zr2 C13 31.6(4) . .
C16 Zr2 C13 117.7(4) . .
C15 Zr2 C13 51.9(3) . .
C18 Zr2 C13 150.0(4) . .
C20 Zr2 C13 138.3(4) . .
N1 Zr2 C14 106.1(3) . .
N2 Zr2 C14 78.8(4) . .
C17 Zr2 C14 141.1(4) . .
C11 Zr2 C14 53.2(4) . .
C12 Zr2 C14 52.8(4) . .
C16 Zr2 C14 117.2(4) . .
C15 Zr2 C14 31.1(3) . .
C18 Zr2 C14 170.0(4) . .
C20 Zr2 C14 119.7(4) . .
C13 Zr2 C14 31.3(3) . .
N1 Zr2 C19 106.1(3) . .
N2 Zr2 C19 79.8(4) . .
C17 Zr2 C19 52.7(4) . .
C11 Zr2 C19 116.1(4) . .
C12 Zr2 C19 140.3(4) . .
C16 Zr2 C19 52.9(4) . .
C15 Zr2 C19 119.3(4) . .
C18 Zr2 C19 31.4(3) . .
C20 Zr2 C19 31.3(3) . .
C13 Zr2 C19 169.5(4) . .
C14 Zr2 C19 144.2(4) . .
C1 Si1 C29 109.8(6) . .
C1 Si1 C6 96.4(5) . .
C29 Si1 C6 114.3(6) . .
C1 Si1 C30 112.9(6) . .
C29 Si1 C30 108.5(7) . .
C6 Si1 C30 114.6(6) . .
C40 Si2 C16 113.2(5) . .
C40 Si2 C11 114.2(5) . .
C16 Si2 C11 94.6(5) . .
C40 Si2 C39 108.2(6) . .
C16 Si2 C39 110.9(5) . .
C11 Si2 C39 115.3(5) . .
Zr2 N1 Zr1 176.9(4) . .
C41' N2 C41 20(10) . .
C41' N2 Zr2 162(10) . .
C41 N2 Zr2 177.0(16) . .
C2 C1 C5 103.8(11) . .
C2 C1 Si1 126.9(9) . .
C5 C1 Si1 124.5(9) . .
C2 C1 Zr1 71.9(6) . .
C5 C1 Zr1 76.1(7) . .
Si1 C1 Zr1 97.5(5) . .
C3 C2 C1 110.5(11) . .
C3 C2 Zr1 77.3(7) . .
C1 C2 Zr1 75.1(7) . .
C2 C3 C4 108.5(11) . .
C2 C3 Zr1 70.6(7) . .
C4 C3 Zr1 77.8(7) . .
C3 C4 C5 105.7(10) . .
C3 C4 C25 127.3(11) . .
C5 C4 C25 126.2(10) . .
C3 C4 Zr1 71.0(6) . .
C5 C4 Zr1 71.5(6) . .
C25 C4 Zr1 130.0(8) . .
C4 C5 C1 111.5(11) . .
C4 C5 Zr1 77.1(6) . .
C1 C5 Zr1 71.6(6) . .
C10 C6 C7 103.4(10) . .
C10 C6 Si1 126.6(9) . .
C7 C6 Si1 125.3(8) . .
C10 C6 Zr1 74.2(7) . .
C7 C6 Zr1 73.1(6) . .
Si1 C6 Zr1 98.3(5) . .
C8 C7 C6 110.5(10) . .
C8 C7 C21 123.8(12) . .
C6 C7 C21 125.5(10) . .
C8 C7 Zr1 77.9(7) . .
C6 C7 Zr1 72.5(6) . .
C21 C7 Zr1 120.5(8) . .
C7 C8 C9 107.4(11) . .
C7 C8 C22 124.3(11) . .
C9 C8 C22 127.7(11) . .
C7 C8 Zr1 70.8(7) . .
C9 C8 Zr1 74.4(7) . .
C22 C8 Zr1 127.0(8) . .
C10 C9 C8 109.9(10) . .
C10 C9 C23 125.0(11) . .
C8 C9 C23 125.0(12) . .
C10 C9 Zr1 71.2(7) . .
C8 C9 Zr1 74.1(7) . .
C23 C9 Zr1 124.6(8) . .
C9 C10 C6 108.7(10) . .
C9 C10 C24 124.5(11) . .
C6 C10 C24 126.7(11) . .
C9 C10 Zr1 77.1(7) . .
C6 C10 Zr1 72.1(6) . .
C24 C10 Zr1 120.9(8) . .
C15 C11 C12 106.0(10) . .
C15 C11 Si2 127.2(8) . .
C12 C11 Si2 123.7(9) . .
C15 C11 Zr2 76.4(7) . .
C12 C11 Zr2 73.9(7) . .
Si2 C11 Zr2 99.7(5) . .
C13 C12 C11 108.2(10) . .
C13 C12 C31 124.9(11) . .
C11 C12 C31 126.8(12) . .
C13 C12 Zr2 79.5(7) . .
C11 C12 Zr2 72.4(6) . .
C31 C12 Zr2 118.1(7) . .
C12 C13 C14 108.3(10) . .
C12 C13 C32 125.3(11) . .
C14 C13 C32 126.2(12) . .
C12 C13 Zr2 68.9(6) . .
C14 C13 Zr2 74.8(7) . .
C32 C13 Zr2 125.2(8) . .
C15 C14 C13 107.3(11) . .
C15 C14 C33 126.1(11) . .
C13 C14 C33 126.2(11) . .
C15 C14 Zr2 70.6(7) . .
C13 C14 Zr2 73.9(7) . .
C33 C14 Zr2 126.2(8) . .
C14 C15 C11 110.1(10) . .
C14 C15 C34 122.6(11) . .
C11 C15 C34 127.3(11) . .
C14 C15 Zr2 78.3(7) . .
C11 C15 Zr2 71.0(6) . .
C34 C15 Zr2 119.3(8) . .
C20 C16 C17 106.7(10) . .
C20 C16 Si2 123.9(9) . .
C17 C16 Si2 125.7(9) . .
C20 C16 Zr2 77.9(7) . .
C17 C16 Zr2 71.8(6) . .
Si2 C16 Zr2 98.8(5) . .
C18 C17 C16 108.5(10) . .
C18 C17 Zr2 78.1(7) . .
C16 C17 Zr2 75.1(6) . .
C17 C18 C19 111.1(11) . .
C17 C18 Zr2 70.6(7) . .
C19 C18 Zr2 79.7(7) . .
C18 C19 C20 104.5(11) . .
C18 C19 C35 127.5(11) . .
C20 C19 C35 126.8(11) . .
C18 C19 Zr2 68.9(7) . .
C20 C19 Zr2 71.0(7) . .
C35 C19 Zr2 133.8(8) . .
C16 C20 C19 109.2(11) . .
C16 C20 Zr2 69.9(6) . .
C19 C20 Zr2 77.7(7) . .
C4 C25 C27 109.1(11) . .
C4 C25 C28 111.8(11) . .
C27 C25 C28 109.4(11) . .
C4 C25 C26 112.4(10) . .
C27 C25 C26 107.7(12) . .
C28 C25 C26 106.2(11) . .
C19 C35 C38 109.0(11) . .
C19 C35 C36 111.7(10) . .
C38 C35 C36 109.5(11) . .
C19 C35 C37 110.8(11) . .
C38 C35 C37 108.9(11) . .
C36 C35 C37 106.7(11) . .
O1 C41 N2 170(3) . .
N2 C41' O1' 173(10) . .
C3S C2S C4S 118(2) . 2_775
C3S C2S C1S 121(2) . .
C4S C2S C1S 121(3) 2_775 .
C2S C3S C4S 121.3(17) . .
C3S C4S C2S 121.0(18) . 2_775

loop_
_geom_bond_atom_site_label_1
_geom_bond_atom_site_label_2
_geom_bond_distance
_geom_bond_site_symmetry_2
Zr1 N1 1.984(8) .
Zr1 C2 2.475(11) .
Zr1 C6 2.492(11) .
Zr1 C7 2.501(11) .
Zr1 C10 2.520(12) .
Zr1 C1 2.516(11) .
Zr1 C3 2.560(12) .
Zr1 C5 2.574(11) .
Zr1 C8 2.590(12) .
Zr1 C9 2.595(11) .
Zr1 C4 2.646(11) .
Zr2 N1 1.954(8) .
Zr2 N2 2.128(13) .
Zr2 C17 2.464(11) .
Zr2 C11 2.474(12) .
Zr2 C12 2.493(11) .
Zr2 C16 2.506(11) .
Zr2 C15 2.543(11) .
Zr2 C18 2.556(13) .
Zr2 C20 2.609(11) .
Zr2 C13 2.628(12) .
Zr2 C14 2.639(12) .
Zr2 C19 2.695(12) .
Si1 C1 1.842(13) .
Si1 C29 1.849(14) .
Si1 C6 1.843(13) .
Si1 C30 1.873(12) .
Si2 C40 1.827(12) .
Si2 C16 1.864(12) .
Si2 C11 1.870(13) .
Si2 C39 1.872(12) .
O1 C41 1.35(2) .
O1' C41' 1.35(3) .
N2 C41' 0.95(3) .
N2 C41 0.952(18) .
C1 C2 1.419(15) .
C1 C5 1.415(16) .
C2 C3 1.396(16) .
C3 C4 1.403(15) .
C4 C5 1.416(15) .
C4 C25 1.498(16) .
C6 C10 1.453(15) .
C6 C7 1.476(16) .
C7 C8 1.378(15) .
C7 C21 1.515(15) .
C8 C9 1.409(16) .
C8 C22 1.493(15) .
C9 C10 1.400(16) .
C9 C23 1.515(15) .
C10 C24 1.480(15) .
C11 C15 1.409(16) .
C11 C12 1.438(15) .
C12 C13 1.401(16) .
C12 C31 1.501(15) .
C13 C14 1.419(16) .
C13 C32 1.502(15) .
C14 C15 1.392(16) .
C14 C33 1.494(16) .
C15 C34 1.520(15) .
C16 C20 1.421(16) .
C16 C17 1.418(15) .
C17 C18 1.361(16) .
C18 C19 1.426(16) .
C19 C20 1.432(16) .
C19 C35 1.498(16) .
C25 C27 1.528(18) .
C25 C28 1.538(16) .
C25 C26 1.540(16) .
C35 C38 1.526(17) .
C35 C36 1.536(16) .
C35 C37 1.563(18) .
C1S C2S 1.39(3) .
C2S C3S 1.36(2) .
C2S C4S 1.40(2) 2_775
C3S C4S 1.41(2) .
C4S C2S 1.40(2) 2_775
